data_7027348
loop_
_publ_author_name
'Kili\'an, Petr'
'Marek, Jarom\'ir'
'Marek, Radek'
'Tousek, Jarom\'ir'
'Humpa, Otakar'
'Slawin, Alexandra M. Z.'
'Touz\'in, Jir\'i'
'Novosad, Josef'
'Woollins, J. Derek'

_publ_section_title
;
 New P--S--N containing ring systems. Reaction of
 2,4-(naphthalene-1,8-diyl)-1,3,2,4-dithiadiphosphetane 2,4-disulfide with
 methylbis(trimethylsilyl)amine
;
_journal_issue 13
_journal_name_full 'Journal of the Chemical Society, Dalton Transactions'
_journal_page_first 2231
_journal_paper_doi 10.1039/a901698h
_journal_year 1999
_chemical_formula_sum 'C35 H30 N P3 S4'
_chemical_formula_weight 685.75
_chemical_melting_point 195-7
_chemical_name_systematic
; 
 ? 
;
_space_group_IT_number 2
_symmetry_cell_setting triclinic
_symmetry_space_group_name_Hall '-P 1'
_symmetry_space_group_name_H-M 'P -1'
_atom_sites_solution_hydrogens geom
_atom_sites_solution_primary direct
_atom_sites_solution_secondary difmap
_audit_creation_method SHELXL
_cell_angle_alpha 105.217(8)
_cell_angle_beta 102.994(7)
_cell_angle_gamma 90.777(6)
_cell_formula_units_Z 2
_cell_length_a 9.8665(7)
_cell_length_b 10.4165(8)
_cell_length_c 17.1308(15)
_cell_measurement_temperature 150(2)
_cell_volume 1650.4(2)
_computing_structure_refinement 'SHELXL-96 (Sheldrick, 1996)'
_computing_structure_solution 'SHELXS-96 (Sheldrick, 1990)'
_diffrn_ambient_temperature 150(2)
_diffrn_radiation_monochromator graphite
_diffrn_radiation_source 'fine-focus sealed tube'
_diffrn_radiation_type MoK\a
_diffrn_radiation_wavelength 0.71073
_diffrn_reflns_av_R_equivalents 0.0372
_diffrn_reflns_av_sigmaI/netI 0.0304
_diffrn_reflns_limit_h_max 10
_diffrn_reflns_limit_h_min -12
_diffrn_reflns_limit_k_max 13
_diffrn_reflns_limit_k_min -13
_diffrn_reflns_limit_l_max 22
_diffrn_reflns_limit_l_min -21
_diffrn_reflns_number 8096
_diffrn_reflns_theta_max 25.00
_diffrn_reflns_theta_min 2.54
_exptl_absorpt_coefficient_mu 0.460
_exptl_crystal_colour yellow
_exptl_crystal_density_diffrn 1.380
_exptl_crystal_description rhomboid
_exptl_crystal_F_000 712
_exptl_crystal_size_max 0.50
_exptl_crystal_size_mid 0.50
_exptl_crystal_size_min 0.20
_refine_diff_density_max 0.617
_refine_diff_density_min -0.702
_refine_diff_density_rms 0.114
_refine_ls_extinction_coef 0.0132(15)
_refine_ls_extinction_expression Fc^*^=kFc[1+0.001xFc^2^\l^3^/sin(2\q)]^-1/4^
_refine_ls_extinction_method SHELXL
_refine_ls_goodness_of_fit_all 1.010
_refine_ls_goodness_of_fit_obs 1.012
_refine_ls_matrix_type full
_refine_ls_number_parameters 497
_refine_ls_number_reflns 5459
_refine_ls_number_restraints 0
_refine_ls_restrained_S_all 1.010
_refine_ls_restrained_S_obs 1.012
_refine_ls_R_factor_all 0.0539
_refine_ls_R_factor_obs 0.0466
_refine_ls_shift/esd_max 0.000
_refine_ls_shift/esd_mean 0.000
_refine_ls_structure_factor_coef Fsqd
_refine_ls_weighting_details 'w=1/[\s^2^(Fo^2^)+(0.0600P)^2^+3.0000P] where P=(Fo^2^+2Fc^2^)/3'
_refine_ls_weighting_scheme calc
_refine_ls_wR_factor_all 0.1288
_refine_ls_wR_factor_obs 0.1196
_reflns_number_observed 4755
_reflns_number_total 5459
_reflns_observed_criterion >2sigma(I)
_cod_data_source_file 901698hsup1.cif
_cod_data_source_block 5
_cod_depositor_comments
;
The following automatic conversions were performed:

'_refine_ls_weighting_scheme' value 'calc
w=1/[\s^2^(Fo^2^)+(0.0600P)^2^+3.0000P] where P=(Fo^2^+2Fc^2^)/3' was
changed to 'calc'. New tag '_refine_ls_weighting_details' was
created. The value of the new tag was set to
'w=1/[\s^2^(Fo^2^)+(0.0600P)^2^+3.0000P] where P=(Fo^2^+2Fc^2^)/3'.

Automatic conversion script
Id: cif_fix_values 3143 2015-03-26 13:38:13Z robertas 
;
_cod_original_sg_symbol_H-M P-1
_cod_database_code 7027348

loop_
_symmetry_equiv_pos_as_xyz
'x, y, z'
'-x, -y, -z'

loop_
_atom_site_aniso_label
_atom_site_aniso_U_11
_atom_site_aniso_U_22
_atom_site_aniso_U_33
_atom_site_aniso_U_23
_atom_site_aniso_U_13
_atom_site_aniso_U_12
S1 0.0406(4) 0.0468(5) 0.0298(4) 0.0141(3) 0.0165(3) -0.0004(3)
S1' 0.0748(6) 0.0247(4) 0.0288(4) 0.0060(3) 0.0189(4) 0.0009(4)
S9 0.0236(4) 0.0938(8) 0.0808(7) 0.0556(6) 0.0167(4) 0.0129(4)
S19 0.0303(4) 0.0354(4) 0.0296(4) 0.0119(3) 0.0127(3) 0.0087(3)
P1 0.0346(4) 0.0265(4) 0.0239(4) 0.0077(3) 0.0123(3) 0.0014(3)
P9 0.0326(4) 0.0384(4) 0.0415(4) 0.0193(4) 0.0223(3) 0.0157(3)
N9 0.084(3) 0.0411(18) 0.059(2) 0.0234(17) 0.052(2) 0.030(2)
C1 0.0296(14) 0.0224(12) 0.0228(13) 0.0038(11) 0.0088(11) 0.0008(11)
C2 0.0328(16) 0.0331(15) 0.0332(15) 0.0075(13) 0.0139(13) -0.0009(12)
C3 0.0279(16) 0.0382(16) 0.0421(17) 0.0095(14) 0.0103(13) 0.0071(13)
C4 0.0321(16) 0.0322(15) 0.0344(15) 0.0064(13) 0.0059(13) 0.0060(12)
C5 0.0318(15) 0.0212(13) 0.0263(13) 0.0019(11) 0.0038(11) -0.0012(11)
C6 0.0386(17) 0.0330(15) 0.0312(15) 0.0129(13) 0.0045(13) -0.0019(13)
C7 0.0414(18) 0.0431(17) 0.0361(16) 0.0212(14) 0.0115(14) -0.0027(14)
C8 0.0306(16) 0.0398(16) 0.0344(16) 0.0113(13) 0.0126(13) 0.0002(13)
C9 0.0298(15) 0.0276(14) 0.0238(13) 0.0046(11) 0.0099(11) 0.0039(11)
C10 0.0283(14) 0.0233(13) 0.0212(12) 0.0004(10) 0.0068(11) -0.0014(11)
C11 0.202(7) 0.087(4) 0.087(3) 0.064(3) 0.096(4) 0.103(4)
P3 0.0296(4) 0.0244(4) 0.0274(4) 0.0071(3) 0.0073(3) 0.0042(3)
C12 0.0283(15) 0.0348(15) 0.0257(13) 0.0115(12) 0.0083(11) 0.0075(12)
C13 0.0350(17) 0.0278(15) 0.0372(16) 0.0024(13) 0.0071(13) 0.0067(13)
C14 0.0354(18) 0.0390(18) 0.050(2) -0.0071(16) 0.0110(15) -0.0039(14)
C15 0.0306(18) 0.083(3) 0.0349(17) 0.0142(18) 0.0075(14) 0.0033(18)
C16 0.037(2) 0.116(4) 0.072(3) 0.067(3) 0.0205(19) 0.034(2)
C17 0.039(2) 0.068(3) 0.079(3) 0.055(2) 0.0250(18) 0.0216(18)
C18 0.0275(15) 0.0277(14) 0.0309(14) 0.0065(12) -0.0006(12) 0.0008(11)
C19 0.108(4) 0.152(5) 0.045(2) 0.048(3) 0.033(2) 0.093(4)
C20 0.128(5) 0.164(6) 0.055(3) 0.064(3) 0.035(3) 0.100(5)
C21 0.045(2) 0.055(2) 0.058(2) 0.0280(19) -0.0123(17) 0.0067(17)
C22 0.081(3) 0.063(3) 0.072(3) 0.028(2) 0.018(2) 0.041(2)
C23 0.084(3) 0.067(3) 0.054(2) 0.032(2) 0.027(2) 0.046(2)
C24 0.0278(14) 0.0283(14) 0.0268(13) 0.0086(11) 0.0098(11) 0.0086(11)
C25 0.0385(17) 0.0256(14) 0.0360(16) 0.0043(12) 0.0157(13) 0.0020(12)
C26 0.0422(18) 0.0318(16) 0.0344(16) -0.0015(13) 0.0128(15) 0.0033(14)
C27 0.0459(19) 0.0412(17) 0.0387(17) 0.0120(14) 0.0247(15) 0.0136(14)
C28 0.0304(18) 0.066(2) 0.053(2) 0.0187(19) 0.0187(16) 0.0015(16)
C29 0.0263(16) 0.059(2) 0.0399(18) 0.0126(16) 0.0066(14) -0.0011(15)
C30 0.062(2) 0.0250(15) 0.0342(16) 0.0048(13) 0.0166(15) 0.0042(14)
C31_a 0.078(5) 0.033(3) 0.049(3) 0.015(3) 0.028(3) 0.010(3)
C32_a 0.102(6) 0.038(3) 0.044(3) 0.004(3) 0.025(4) 0.022(3)
C31_b 0.077(8) 0.027(4) 0.033(5) 0.011(4) 0.024(5) 0.006(4)
C32_b 0.091(9) 0.037(5) 0.023(4) -0.004(4) 0.023(5) -0.004(5)
C33 0.153(5) 0.0242(17) 0.048(2) 0.0028(16) 0.024(3) 0.006(2)
C34 0.081(3) 0.0284(17) 0.048(2) 0.0081(16) 0.0084(19) -0.0054(17)
C35 0.089(3) 0.0323(17) 0.0344(18) 0.0026(15) 0.0175(19) -0.0070(18)

loop_
_atom_site_label
_atom_site_type_symbol
_atom_site_fract_x
_atom_site_fract_y
_atom_site_fract_z
_atom_site_U_iso_or_equiv
_atom_site_thermal_displace_type
_atom_site_occupancy
_atom_site_calc_flag
_atom_site_refinement_flags
_atom_site_disorder_group
S1 S 0.43802(8) 0.15467(8) 0.19751(5) 0.0371(2) Uani 1 d . .
S1' S 0.35580(10) 0.30887(7) 0.37995(5) 0.0419(2) Uani 1 d . .
S9 S -0.12739(9) -0.04313(12) 0.27066(7) 0.0591(3) Uani 1 d . .
S19 S 0.13654(7) 0.07910(7) 0.22236(4) 0.0302(2) Uani 1 d . .
P1 P 0.34689(8) 0.14615(7) 0.28725(4) 0.0273(2) Uani 1 d . .
P9 P 0.05509(8) 0.05326(8) 0.32005(5) 0.0335(2) Uani 1 d . .
N9 N 0.0474(5) 0.1970(4) 0.3878(2) 0.0537(10) Uani 1 d . .
C1 C 0.4018(3) 0.0093(3) 0.33166(16) 0.0250(6) Uani 1 d . .
C2 C 0.5338(3) -0.0275(3) 0.32853(19) 0.0324(6) Uani 1 d . .
C3 C 0.5994(3) -0.1162(3) 0.3716(2) 0.0360(7) Uani 1 d . .
C4 C 0.5318(3) -0.1656(3) 0.41928(19) 0.0337(7) Uani 1 d . .
C5 C 0.3935(3) -0.1339(3) 0.42330(17) 0.0278(6) Uani 1 d . .
C6 C 0.3277(3) -0.1873(3) 0.47409(19) 0.0341(7) Uani 1 d . .
C7 C 0.1955(3) -0.1599(3) 0.4800(2) 0.0379(7) Uani 1 d . .
C8 C 0.1215(3) -0.0842(3) 0.43160(19) 0.0339(7) Uani 1 d . .
C9 C 0.1803(3) -0.0290(3) 0.38064(16) 0.0269(6) Uani 1 d . .
C10 C 0.3232(3) -0.0481(3) 0.37722(16) 0.0252(6) Uani 1 d . .
C11 C -0.0496(8) 0.2896(5) 0.3620(3) 0.107(2) Uani 1 d . .
H11A H -0.0215 0.3209 0.3183 0.160 Uiso 1 calc R .
H11B H -0.0493 0.3660 0.4098 0.160 Uiso 1 calc R .
H11C H -0.1437 0.2446 0.3403 0.160 Uiso 1 calc R .
P3 P 0.84552(8) 0.49687(7) 0.15494(4) 0.0270(2) Uani 1 d . .
C12 C 1.0259(3) 0.5495(3) 0.17276(17) 0.0286(6) Uani 1 d . .
C13 C 1.0682(3) 0.6730(3) 0.16803(19) 0.0348(7) Uani 1 d . .
C14 C 1.2085(4) 0.7144(4) 0.1895(2) 0.0450(8) Uani 1 d . .
C15 C 1.3065(4) 0.6340(4) 0.2165(2) 0.0500(9) Uani 1 d . .
C16 C 1.2654(4) 0.5116(6) 0.2221(3) 0.0653(13) Uani 1 d . .
C17 C 1.1256(4) 0.4674(4) 0.1998(3) 0.0531(10) Uani 1 d . .
C18 C 0.7381(3) 0.5934(3) 0.09654(18) 0.0302(6) Uani 1 d . .
C19 C 0.7403(6) 0.5839(6) 0.0161(3) 0.094(2) Uani 1 d . .
H19 H 0.7968 0.5226 -0.0109 0.113 Uiso 1 calc R .
C20 C 0.6603(7) 0.6637(7) -0.0265(3) 0.106(2) Uani 1 d . .
H20 H 0.6624 0.6559 -0.0827 0.127 Uiso 1 calc R .
C21 C 0.5803(4) 0.7514(4) 0.0100(3) 0.0542(10) Uani 1 d . .
C22 C 0.5755(5) 0.7617(5) 0.0900(3) 0.0701(13) Uani 1 d . .
C23 C 0.6559(5) 0.6831(5) 0.1339(3) 0.0633(12) Uani 1 d . .
C24 C 0.8023(3) 0.5243(3) 0.25381(17) 0.0268(6) Uani 1 d . .
C25 C 0.8920(3) 0.6050(3) 0.32467(19) 0.0331(6) Uani 1 d . .
C26 C 0.8579(4) 0.6254(3) 0.4007(2) 0.0376(7) Uani 1 d . .
C27 C 0.7377(4) 0.5646(3) 0.4069(2) 0.0392(7) Uani 1 d . .
C28 C 0.6473(4) 0.4868(4) 0.3363(2) 0.0480(9) Uani 1 d . .
C29 C 0.6771(3) 0.4685(4) 0.2598(2) 0.0422(8) Uani 1 d . .
C30 C 0.8240(4) 0.3224(3) 0.1006(2) 0.0402(8) Uani 1 d . .
C31_a C 0.9032(8) 0.2842(5) 0.0384(4) 0.0503(19) Uani 0.630(8) d P 1
H31_a H 0.9588 0.3490 0.0270 0.060 Uiso 0.630(8) calc PR 1
C32_a C 0.8963(9) 0.1502(6) -0.0046(4) 0.061(2) Uani 0.630(8) d P 1
H32_a H 0.9500 0.1204 -0.0446 0.073 Uiso 0.630(8) calc PR 1
C31_b C 0.7780(12) 0.2843(8) 0.0084(5) 0.043(3) Uani 0.370(8) d P 2
H31A_b H 0.7600 0.3512 -0.0203 0.052 Uiso 0.370(8) calc PR 2
C32_b C 0.7616(13) 0.1507(9) -0.0357(6) 0.051(3) Uani 0.370(8) d P 2
H32A_b H 0.7255 0.1224 -0.0943 0.062 Uiso 0.370(8) calc PR 2
C33 C 0.8032(6) 0.0557(4) 0.0135(3) 0.0765(15) Uani 1 d . .
H33_a H 0.7675 -0.0275 -0.0254 0.092 Uiso 1 calc R 1
C34 C 0.7729(5) 0.0922(4) 0.0855(2) 0.0542(10) Uani 1 d . .
C35 C 0.7816(5) 0.2262(4) 0.1296(2) 0.0529(10) Uani 1 d . .
H1 H 0.1121(31) 0.2336(31) 0.4033(20) 0.010(9) Uiso 1 d . .
H2 H 0.0266(37) -0.0729(32) 0.4296(20) 0.036(9) Uiso 1 d . .
H3 H 0.1553(36) -0.1965(34) 0.5135(21) 0.038(9) Uiso 1 d . .
H4 H 0.3828(35) -0.2510(34) 0.5036(21) 0.039(9) Uiso 1 d . .
H8 H 0.5796(32) 0.0070(30) 0.2991(19) 0.025(7) Uiso 1 d . .
H9 H 0.6957(44) -0.1354(39) 0.3685(24) 0.057(11) Uiso 1 d . .
H10 H 0.5763(36) -0.2323(35) 0.4513(21) 0.042(9) Uiso 1 d . .
H13 H 1.0052(38) 0.7261(36) 0.1520(22) 0.041(9) Uiso 1 d . .
H14 H 1.2378(45) 0.7957(44) 0.1833(27) 0.064(13) Uiso 1 d . .
H15 H 1.4063(46) 0.6682(40) 0.2328(25) 0.062(12) Uiso 1 d . .
H16 H 1.3240(57) 0.4634(53) 0.2413(33) 0.089(16) Uiso 1 d . .
H17 H 1.0906(44) 0.3872(43) 0.1966(26) 0.060(12) Uiso 1 d . .
H21 H 0.5288(47) 0.8106(44) -0.0171(28) 0.069(13) Uiso 1 d . .
H22 H 0.5270(58) 0.8250(56) 0.1201(34) 0.097(18) Uiso 1 d . .
H23 H 0.6560(51) 0.6952(50) 0.1830(32) 0.078(16) Uiso 1 d . .
H25 H 0.9756(40) 0.6495(37) 0.3168(23) 0.049(10) Uiso 1 d . .
H26 H 0.9204(38) 0.6771(36) 0.4474(23) 0.041(9) Uiso 1 d . .
H27 H 0.7156(36) 0.5733(34) 0.4575(23) 0.040(9) Uiso 1 d . .
H28 H 0.5702(42) 0.4509(37) 0.3429(23) 0.048(10) Uiso 1 d . .
H29 H 0.6091(43) 0.4167(40) 0.2088(26) 0.059(11) Uiso 1 d . .
H34 H 0.7338(55) 0.0296(52) 0.1039(32) 0.089(16) Uiso 1 d . .
H35 H 0.7484(46) 0.2513(45) 0.1737(29) 0.067(13) Uiso 1 d . .

loop_
_atom_type_symbol
_atom_type_description
_atom_type_scat_dispersion_real
_atom_type_scat_dispersion_imag
_atom_type_scat_source
C C 0.0033 0.0016 'International Tables Vol C Tables 4.2.6.8 and 6.1.1.4'
H H 0.0000 0.0000 'International Tables Vol C Tables 4.2.6.8 and 6.1.1.4'
N N 0.0061 0.0033 'International Tables Vol C Tables 4.2.6.8 and 6.1.1.4'
P P 0.1023 0.0942 'International Tables Vol C Tables 4.2.6.8 and 6.1.1.4'
S S 0.1246 0.1234 'International Tables Vol C Tables 4.2.6.8 and 6.1.1.4'

loop_
_geom_angle_atom_site_label_1
_geom_angle_atom_site_label_2
_geom_angle_atom_site_label_3
_geom_angle
P9 S19 P1 100.21(4)
C1 P1 S1 112.19(9)
C1 P1 S1' 108.18(9)
S1 P1 S1' 118.79(5)
C1 P1 S19 101.84(9)
S1 P1 S19 103.18(4)
S1' P1 S19 111.30(5)
N9 P9 C9 102.58(17)
N9 P9 S9 112.32(17)
C9 P9 S9 115.43(10)
N9 P9 S19 111.78(12)
C9 P9 S19 107.67(9)
S9 P9 S19 107.04(5)
C11 N9 P9 118.6(4)
C2 C1 C10 119.9(3)
C2 C1 P1 115.7(2)
C10 C1 P1 124.0(2)
C1 C2 C3 122.3(3)
C4 C3 C2 119.3(3)
C3 C4 C5 120.9(3)
C6 C5 C4 118.9(3)
C6 C5 C10 120.7(3)
C4 C5 C10 120.4(3)
C7 C6 C5 121.1(3)
C6 C7 C8 119.3(3)
C9 C8 C7 122.2(3)
C8 C9 C10 119.9(3)
C8 C9 P9 111.9(2)
C10 C9 P9 128.0(2)
C5 C10 C9 116.4(2)
C5 C10 C1 116.9(2)
C9 C10 C1 126.7(3)
C12 P3 C24 108.27(13)
C12 P3 C18 110.45(13)
C24 P3 C18 108.33(13)
C12 P3 C30 107.13(15)
C24 P3 C30 110.83(14)
C18 P3 C30 111.79(15)
C13 C12 C17 119.4(3)
C13 C12 P3 121.9(2)
C17 C12 P3 118.4(2)
C12 C13 C14 120.1(3)
C15 C14 C13 120.6(4)
C16 C15 C14 119.8(3)
C15 C16 C17 120.6(4)
C16 C17 C12 119.6(4)
C19 C18 C23 118.7(3)
C19 C18 P3 121.3(3)
C23 C18 P3 120.0(3)
C18 C19 C20 120.0(4)
C21 C20 C19 121.4(4)
C20 C21 C22 119.6(4)
C21 C22 C23 119.8(4)
C18 C23 C22 120.5(4)
C25 C24 C29 119.7(3)
C25 C24 P3 119.8(2)
C29 C24 P3 120.5(2)
C26 C25 C24 119.4(3)
C27 C26 C25 120.7(3)
C26 C27 C28 119.8(3)
C29 C28 C27 120.4(3)
C28 C29 C24 119.9(3)
C35 C30 C31_a 116.9(4)
C35 C30 C31_b 109.8(4)
C35 C30 P3 124.8(3)
C31_a C30 P3 114.5(3)
C31_b C30 P3 118.1(4)
C32_a C31_a C30 118.3(5)
C31_a C32_a C33 118.1(6)
C32_b C31_b C30 119.8(7)
C31_b C32_b C33 116.0(8)
C34 C33 C32_b 112.0(5)
C34 C33 C32_a 116.3(4)
C33 C34 C35 121.5(4)
C30 C35 C34 121.6(4)

loop_
_geom_bond_atom_site_label_1
_geom_bond_atom_site_label_2
_geom_bond_distance
S1 P1 1.9675(10)
S1' P1 1.9806(10)
S9 P9 1.9456(13)
S19 P9 2.0867(10)
S19 P1 2.1323(11)
P1 C1 1.8191(27)
P9 N9 1.6507(35)
P9 C9 1.8045(29)
N9 C11 1.4500(55)
C1 C2 1.3711(41)
C1 C10 1.4399(37)
C2 C3 1.4048(44)
C3 C4 1.3545(45)
C4 C5 1.4201(41)
C5 C6 1.4095(41)
C5 C10 1.4301(39)
C6 C7 1.3595(46)
C7 C8 1.3885(45)
C8 C9 1.3828(40)
C9 C10 1.4386(38)
P3 C12 1.7897(29)
P3 C24 1.7908(27)
P3 C18 1.7933(29)
P3 C30 1.7965(30)
C12 C13 1.3750(43)
C12 C17 1.3929(43)
C13 C14 1.3815(47)
C14 C15 1.3689(53)
C15 C16 1.3664(64)
C16 C17 1.3831(58)
C18 C19 1.3602(50)
C18 C23 1.3712(49)
C19 C20 1.3867(58)
C20 C21 1.3381(64)
C21 C22 1.3580(63)
C22 C23 1.3923(54)
C24 C25 1.3875(42)
C24 C29 1.3939(43)
C25 C26 1.3809(43)
C26 C27 1.3749(46)
C27 C28 1.3764(52)
C28 C29 1.3726(49)
C30 C35 1.3289(50)
C30 C31_a 1.4368(66)
C30 C31_b 1.4841(94)
C31_a C32_a 1.3901(79)
C32_a C33 1.4740(89)
C31_b C32_b 1.3853(122)
C32_b C33 1.4675(112)
C33 C34 1.2943(60)
C34 C35 1.3930(50)
